data_2103536
loop_
_publ_author_name
'Pavlovska, A.'
'Werner, S.'
'Maximov, B.'
'Mill, B.'

_publ_section_title
;
 Pressure-induced phase transitions of piezoelectric single crystals
 from the langasite family: La~3~Nb~0.5~Ga~5.5~O~14~ and
 La~3~Ta~0.5~Ga~5.5~O~14~
;
_journal_issue 6
_journal_name_full 'Acta Crystallographica Section B'
_journal_page_first 939
_journal_page_last 947
_journal_paper_doi 10.1107/S0108768102010273
_journal_volume 58
_journal_year 2002
_chemical_formula_sum 'Ga5.54 La3 O14 Ta0.46'
_chemical_formula_weight 1110.22
_chemical_name_systematic ?
_space_group_IT_number 150
_symmetry_space_group_name_Hall 'P 3 2"'
_symmetry_space_group_name_H-M 'P 3 2 1'
_atom_sites_solution_hydrogens geom
_atom_sites_solution_primary direct
_atom_sites_solution_secondary difmap
_audit_creation_method SHELXL-97
_cell_angle_alpha 90.00
_cell_angle_beta 90.00
_cell_angle_gamma 120.00
_cell_formula_units_Z 1
_cell_length_a 8.105
_cell_length_b 8.105
_cell_length_c 5.074
_cell_measurement_temperature 293(2)
_cell_volume 288.7
_computing_structure_refinement 'SHELXL-97 (Sheldrick, 1997)'
_computing_structure_solution 'SHELXS-97 (Sheldrick, 1990)'
_diffrn_ambient_pressure 6.1E+6
_diffrn_ambient_temperature 293(2)
_diffrn_measured_fraction_theta_full 0.602
_diffrn_measured_fraction_theta_max 0.602
_diffrn_radiation_monochromator graphite
_diffrn_radiation_source 'fine-focus sealed tube'
_diffrn_radiation_type MoK\a
_diffrn_radiation_wavelength 0.71073
_diffrn_reflns_av_R_equivalents 0.0719
_diffrn_reflns_av_sigmaI/netI 0.0452
_diffrn_reflns_limit_h_max 12
_diffrn_reflns_limit_h_min -12
_diffrn_reflns_limit_k_max 10
_diffrn_reflns_limit_k_min -10
_diffrn_reflns_limit_l_max 6
_diffrn_reflns_limit_l_min -6
_diffrn_reflns_number 1530
_diffrn_reflns_theta_full 31.91
_diffrn_reflns_theta_max 31.91
_diffrn_reflns_theta_min 2.90
_exptl_absorpt_coefficient_mu 27.967
_exptl_crystal_density_diffrn 6.387
_exptl_crystal_density_method 'not measured'
_exptl_crystal_F_000 488
_refine_diff_density_max 1.843
_refine_diff_density_min -2.353
_refine_diff_density_rms 0.530
_refine_ls_abs_structure_details 'Flack H D (1983), Acta Cryst. A39, 876-881'
_refine_ls_abs_structure_Flack -0.03(6)
_refine_ls_extinction_coef 0.155(13)
_refine_ls_extinction_expression Fc^*^=kFc[1+0.001xFc^2^\l^3^/sin(2\q)]^-1/4^
_refine_ls_extinction_method SHELXL
_refine_ls_goodness_of_fit_ref 0.925
_refine_ls_hydrogen_treatment mixed
_refine_ls_matrix_type full
_refine_ls_number_parameters 39
_refine_ls_number_reflns 424
_refine_ls_number_restraints 0
_refine_ls_restrained_S_all 0.925
_refine_ls_R_factor_all 0.0415
_refine_ls_R_factor_gt 0.0412
_refine_ls_shift/su_max 0.000
_refine_ls_shift/su_mean 0.000
_refine_ls_structure_factor_coef Fsqd
_refine_ls_weighting_details 'calc w=1/[\s^2^(Fo^2^)+(0.1000P)^2^+0.0000P] where P=(Fo^2^+2Fc^2^)/3'
_refine_ls_weighting_scheme calc
_refine_ls_wR_factor_gt 0.0982
_refine_ls_wR_factor_ref 0.0984
_reflns_number_gt 421
_reflns_number_total 424
_reflns_threshold_expression >2sigma(I)
_cod_data_source_file sn0021-6.1cad4.cif
_cod_data_source_block 6.1cad4
_cod_depositor_comments
;
The _diffrn_ambient_pressure was taken from the original data block
header, after comparison with the paper text and supplementary
material.

Saulius Gra\<zulis
;
_cod_database_code 2103536

loop_
_symmetry_equiv_pos_as_xyz
'x, y, z'
'y, x, -z'
'-y, x-y, z'
'-x+y, -x, z'
'-x, -x+y, -z'
'x-y, -y, -z'

loop_
_atom_site_label
_atom_site_type_symbol
_atom_site_fract_x
_atom_site_fract_y
_atom_site_fract_z
_atom_site_U_iso_or_equiv
_atom_site_adp_type
_atom_site_occupancy
_atom_site_symmetry_multiplicity
_atom_site_calc_flag
_atom_site_refinement_flags
La La -0.42883(14) 0.0000 0.0000 0.0163(4) Uani 1 2 d S
Ga1 Ga 0.0000 0.0000 0.0000 0.0158(5) Uani 0.50 6 d SP
Ta Ta 0.0000 0.0000 0.0000 0.0158(5) Uani 0.50 6 d SP
Ga2 Ga -0.6667 -0.3333 -0.5305(6) 0.0157(6) Uani 1 3 d S
Ga3 Ga -0.7643(3) 0.0000 -0.5000 0.0168(5) Uani 1 2 d S
Q1 O -0.3333 0.3333 0.166(4) 0.016(3) Uani 1 3 d S
Q2 O -0.4552(16) -0.3062(17) 0.306(3) 0.027(3) Uani 1 1 d .
Q3 O -0.2166(16) -0.0719(18) -0.239(2) 0.027(3) Uani 1 1 d .

loop_
_atom_site_aniso_label
_atom_site_aniso_U_11
_atom_site_aniso_U_22
_atom_site_aniso_U_33
_atom_site_aniso_U_23
_atom_site_aniso_U_13
_atom_site_aniso_U_12
La 0.0189(5) 0.0154(5) 0.0135(7) -0.0009(5) -0.0005(2) 0.0077(3)
Ga1 0.0181(7) 0.0181(7) 0.0114(12) 0.000 0.000 0.0090(3)
Ta 0.0181(7) 0.0181(7) 0.0114(12) 0.000 0.000 0.0090(3)
Ga2 0.0178(8) 0.0178(8) 0.0115(15) 0.000 0.000 0.0089(4)
Ga3 0.0155(7) 0.0197(10) 0.0166(13) 0.0068(8) 0.0034(4) 0.0098(5)
Q1 0.012(4) 0.012(4) 0.023(11) 0.000 0.000 0.006(2)
Q2 0.019(6) 0.031(6) 0.022(7) -0.009(5) -0.005(4) 0.007(4)
Q3 0.018(5) 0.027(6) 0.038(9) -0.021(5) -0.013(5) 0.013(4)

loop_
_atom_type_symbol
_atom_type_description
_atom_type_scat_dispersion_real
_atom_type_scat_dispersion_imag
_atom_type_scat_source
La La -0.2871 2.4523 'International Tables Vol C Tables 4.2.6.8 and 6.1.1.4'
Ta Ta -0.7052 6.5227 'International Tables Vol C Tables 4.2.6.8 and 6.1.1.4'
Ga Ga 0.2307 1.6083 'International Tables Vol C Tables 4.2.6.8 and 6.1.1.4'
O O 0.0106 0.0060 'International Tables Vol C Tables 4.2.6.8 and 6.1.1.4'

loop_
_geom_angle_atom_site_label_1
_geom_angle_atom_site_label_2
_geom_angle_atom_site_label_3
_geom_angle
_geom_angle_site_symmetry_1
_geom_angle_site_symmetry_3
Q3 La Q3 66.3(5) . 6
Q3 La Q2 139.9(4) . 3_455
Q3 La Q2 107.4(4) 6 3_455
Q3 La Q2 107.4(4) . 5_455
Q3 La Q2 139.9(4) 6 5_455
Q2 La Q2 101.0(6) 3_455 5_455
Q3 La Q1 123.3(3) . .
Q3 La Q1 80.2(3) 6 .
Q2 La Q1 92.3(4) 3_455 .
Q2 La Q1 70.9(4) 5_455 .
Q3 La Q1 80.2(3) . 2_455
Q3 La Q1 123.3(3) 6 2_455
Q2 La Q1 70.9(4) 3_455 2_455
Q2 La Q1 92.3(4) 5_455 2_455
Q1 La Q1 153.89(8) . 2_455
Q3 La Q2 79.3(4) . .
Q3 La Q2 65.2(4) 6 .
Q2 La Q2 63.5(5) 3_455 .
Q2 La Q2 154.83(19) 5_455 .
Q1 La Q2 126.4(4) . .
Q1 La Q2 64.5(4) 2_455 .
Q3 La Q2 65.2(4) . 6
Q3 La Q2 79.3(4) 6 6
Q2 La Q2 154.83(19) 3_455 6
Q2 La Q2 63.5(5) 5_455 6
Q1 La Q2 64.5(4) . 6
Q1 La Q2 126.4(4) 2_455 6
Q2 La Q2 137.7(5) . 6
Q3 La Ga2 110.7(3) . 1_556
Q3 La Ga2 86.1(3) 6 1_556
Q2 La Ga2 31.1(3) 3_455 1_556
Q2 La Ga2 129.7(3) 5_455 1_556
Q1 La Ga2 111.2(4) . 1_556
Q1 La Ga2 64.0(4) 2_455 1_556
Q2 La Ga2 32.4(2) . 1_556
Q2 La Ga2 165.3(3) 6 1_556
Q3 La Ga2 86.1(3) . 2_564
Q3 La Ga2 110.7(3) 6 2_564
Q2 La Ga2 129.7(3) 3_455 2_564
Q2 La Ga2 31.1(3) 5_455 2_564
Q1 La Ga2 64.0(4) . 2_564
Q1 La Ga2 111.2(4) 2_455 2_564
Q2 La Ga2 165.3(3) . 2_564
Q2 La Ga2 32.4(2) 6 2_564
Ga2 La Ga2 160.40(4) 1_556 2_564
Q3 La Ta 33.2(2) . .
Q3 La Ta 33.2(2) 6 .
Q2 La Ta 129.5(3) 3_455 .
Q2 La Ta 129.5(3) 5_455 .
Q1 La Ta 103.06(4) . .
Q1 La Ta 103.06(4) 2_455 .
Q2 La Ta 68.8(2) . .
Q2 La Ta 68.8(2) 6 .
Ga2 La Ta 99.800(19) 1_556 .
Ga2 La Ta 99.801(19) 2_564 .
Q3 La Ga1 33.2(2) . .
Q3 La Ga1 33.2(2) 6 .
Q2 La Ga1 129.5(3) 3_455 .
Q2 La Ga1 129.5(3) 5_455 .
Q1 La Ga1 103.06(4) . .
Q1 La Ga1 103.06(4) 2_455 .
Q2 La Ga1 68.8(2) . .
Q2 La Ga1 68.8(2) 6 .
Ga2 La Ga1 99.800(19) 1_556 .
Ga2 La Ga1 99.801(19) 2_564 .
Ta La Ga1 0.0 . .
Q3 Ga1 Q3 86.0(5) 2 5
Q3 Ga1 Q3 83.8(6) 2 3
Q3 Ga1 Q3 107.1(8) 5 3
Q3 Ga1 Q3 86.0(5) 2 6
Q3 Ga1 Q3 86.0(5) 5 6
Q3 Ga1 Q3 162.7(7) 3 6
Q3 Ga1 Q3 107.1(8) 2 .
Q3 Ga1 Q3 162.7(7) 5 .
Q3 Ga1 Q3 86.0(5) 3 .
Q3 Ga1 Q3 83.8(6) 6 .
Q3 Ga1 Q3 162.7(7) 2 4
Q3 Ga1 Q3 83.8(6) 5 4
Q3 Ga1 Q3 86.0(5) 3 4
Q3 Ga1 Q3 107.1(8) 6 4
Q3 Ga1 Q3 86.0(5) . 4
Q3 Ga1 La 41.9(3) 2 2
Q3 Ga1 La 98.6(3) 5 2
Q3 Ga1 La 41.9(3) 3 2
Q3 Ga1 La 126.5(4) 6 2
Q3 Ga1 La 98.6(3) . 2
Q3 Ga1 La 126.4(4) 4 2
Q3 Ga1 La 98.6(3) 2 .
Q3 Ga1 La 126.4(4) 5 .
Q3 Ga1 La 126.4(4) 3 .
Q3 Ga1 La 41.9(3) 6 .
Q3 Ga1 La 41.9(3) . .
Q3 Ga1 La 98.6(3) 4 .
La Ga1 La 120.0 2 .
Q3 Ga1 La 126.5(4) 2 4
Q3 Ga1 La 41.9(3) 5 4
Q3 Ga1 La 98.6(3) 3 4
Q3 Ga1 La 98.6(3) 6 4
Q3 Ga1 La 126.4(4) . 4
Q3 Ga1 La 41.9(3) 4 4
La Ga1 La 120.0 2 4
La Ga1 La 120.0 . 4
Q3 Ta Q3 86.0(5) 2 5
Q3 Ta Q3 83.8(6) 2 3
Q3 Ta Q3 107.1(8) 5 3
Q3 Ta Q3 86.0(5) 2 6
Q3 Ta Q3 86.0(5) 5 6
Q3 Ta Q3 162.7(7) 3 6
Q3 Ta Q3 107.1(8) 2 .
Q3 Ta Q3 162.7(7) 5 .
Q3 Ta Q3 86.0(5) 3 .
Q3 Ta Q3 83.8(6) 6 .
Q3 Ta Q3 162.7(7) 2 4
Q3 Ta Q3 83.8(6) 5 4
Q3 Ta Q3 86.0(5) 3 4
Q3 Ta Q3 107.1(8) 6 4
Q3 Ta Q3 86.0(5) . 4
Q3 Ta Ga3 31.8(3) 2 4_446
Q3 Ta Ga3 87.4(3) 5 4_446
Q3 Ta Ga3 113.7(3) 3 4_446
Q3 Ta Ga3 54.3(4) 6 4_446
Q3 Ta Ga3 97.8(4) . 4_446
Q3 Ta Ga3 160.1(4) 4 4_446
Q3 Ta Ga3 54.3(4) 2 1_656
Q3 Ta Ga3 31.8(3) 5 1_656
Q3 Ta Ga3 97.8(4) 3 1_656
Q3 Ta Ga3 87.4(3) 6 1_656
Q3 Ta Ga3 160.1(4) . 1_656
Q3 Ta Ga3 113.7(3) 4 1_656
Ga3 Ta Ga3 62.79(5) 4_446 1_656
Q3 Ta Ga3 87.4(3) 2 2_565
Q3 Ta Ga3 54.3(4) 5 2_565
Q3 Ta Ga3 160.1(4) 3 2_565
Q3 Ta Ga3 31.8(3) 6 2_565
Q3 Ta Ga3 113.7(3) . 2_565
Q3 Ta Ga3 97.8(4) 4 2_565
Ga3 Ta Ga3 62.79(5) 4_446 2_565
Ga3 Ta Ga3 62.79(5) 1_656 2_565
Q3 Ta Ga3 97.8(4) 2 4_445
Q3 Ta Ga3 160.1(4) 5 4_445
Q3 Ta Ga3 54.3(4) 3 4_445
Q3 Ta Ga3 113.7(3) 6 4_445
Q3 Ta Ga3 31.8(3) . 4_445
Q3 Ta Ga3 87.4(3) 4 4_445
Ga3 Ta Ga3 106.04(7) 4_446 4_445
Ga3 Ta Ga3 144.99(3) 1_656 4_445
Ga3 Ta Ga3 144.99(3) 2_565 4_445
Q3 Ta Ga3 113.7(3) 2 1_655
Q3 Ta Ga3 97.8(4) 5 1_655
Q3 Ta Ga3 31.8(3) 3 1_655
Q3 Ta Ga3 160.1(4) 6 1_655
Q3 Ta Ga3 87.4(3) . 1_655
Q3 Ta Ga3 54.3(4) 4 1_655
Ga3 Ta Ga3 144.99(3) 4_446 1_655
Ga3 Ta Ga3 106.04(7) 1_656 1_655
Ga3 Ta Ga3 144.99(3) 2_565 1_655
Ga3 Ta Ga3 62.79(5) 4_445 1_655
Q3 Ta Ga3 160.1(4) 2 2_564
Q3 Ta Ga3 113.7(3) 5 2_564
Q3 Ta Ga3 87.4(3) 3 2_564
Q3 Ta Ga3 97.8(4) 6 2_564
Q3 Ta Ga3 54.3(4) . 2_564
Q3 Ta Ga3 31.8(3) 4 2_564
Ga3 Ta Ga3 144.99(3) 4_446 2_564
Ga3 Ta Ga3 144.99(3) 1_656 2_564
Ga3 Ta Ga3 106.04(7) 2_565 2_564
Ga3 Ta Ga3 62.79(5) 4_445 2_564
Ga3 Ta Ga3 62.79(5) 1_655 2_564
Q2 Ga2 Q2 100.8(5) 4_444 1_554
Q2 Ga2 Q2 100.8(5) 4_444 3_454
Q2 Ga2 Q2 100.8(5) 1_554 3_454
Q2 Ga2 Q1 117.2(4) 4_444 2_455
Q2 Ga2 Q1 117.2(4) 1_554 2_455
Q2 Ga2 Q1 117.2(4) 3_454 2_455
Q2 Ga2 La 57.0(4) 4_444 4_444
Q2 Ga2 La 43.7(4) 1_554 4_444
Q2 Ga2 La 107.6(4) 3_454 4_444
Q1 Ga2 La 134.67(4) 2_455 4_444
Q2 Ga2 La 43.7(4) 4_444 2_454
Q2 Ga2 La 107.6(4) 1_554 2_454
Q2 Ga2 La 57.0(4) 3_454 2_454
Q1 Ga2 La 134.67(4) 2_455 2_454
La Ga2 La 76.03(6) 4_444 2_454
Q2 Ga2 La 107.6(4) 4_444 1_554
Q2 Ga2 La 57.0(4) 1_554 1_554
Q2 Ga2 La 43.7(4) 3_454 1_554
Q1 Ga2 La 134.67(4) 2_455 1_554
La Ga2 La 76.03(6) 4_444 1_554
La Ga2 La 76.03(6) 2_454 1_554
Q2 Ga2 La 97.5(4) 4_444 4_445
Q2 Ga2 La 87.9(4) 1_554 4_445
Q2 Ga2 La 157.8(4) 3_454 4_445
Q1 Ga2 La 41.84(3) 2_455 4_445
La Ga2 La 92.836(8) 4_444 4_445
La Ga2 La 139.551(7) 2_454 4_445
La Ga2 La 139.550(7) 1_554 4_445
Q2 Ga2 La 87.9(4) 4_444 2_455
Q2 Ga2 La 157.8(4) 1_554 2_455
Q2 Ga2 La 97.5(4) 3_454 2_455
Q1 Ga2 La 41.84(3) 2_455 2_455
La Ga2 La 139.551(7) 4_444 2_455
La Ga2 La 92.835(8) 2_454 2_455
La Ga2 La 139.550(7) 1_554 2_455
La Ga2 La 70.57(5) 4_445 2_455
Q2 Ga2 La 157.8(4) 4_444 .
Q2 Ga2 La 97.5(4) 1_554 .
Q2 Ga2 La 87.9(4) 3_454 .
Q1 Ga2 La 41.84(3) 2_455 .
La Ga2 La 139.550(7) 4_444 .
La Ga2 La 139.550(7) 2_454 .
La Ga2 La 92.835(8) 1_554 .
La Ga2 La 70.57(5) 4_445 .
La Ga2 La 70.57(5) 2_455 .
Q3 Ga3 Q3 132.1(8) 3_455 5_454
Q3 Ga3 Q2 109.1(5) 3_455 3_454
Q3 Ga3 Q2 100.8(5) 5_454 3_454
Q3 Ga3 Q2 100.8(5) 3_455 5_455
Q3 Ga3 Q2 109.1(5) 5_454 5_455
Q2 Ga3 Q2 101.4(7) 3_454 5_455
Q3 Ga3 Ta 34.6(3) 3_455 1_455
Q3 Ga3 Ta 109.6(4) 5_454 1_455
Q2 Ga3 Ta 143.6(4) 3_454 1_455
Q2 Ga3 Ta 87.6(4) 5_455 1_455
Q3 Ga3 Ta 109.6(4) 3_455 1_454
Q3 Ga3 Ta 34.6(3) 5_454 1_454
Q2 Ga3 Ta 87.6(4) 3_454 1_454
Q2 Ga3 Ta 143.6(4) 5_455 1_454
Ta Ga3 Ta 106.04(7) 1_455 1_454
Ga2 Q1 La 109.3(4) 2_565 .
Ga2 Q1 La 109.3(4) 2_565 2_565
La Q1 La 109.7(4) . 2_565
Ga2 Q1 La 109.3(4) 2_565 4_455
La Q1 La 109.7(4) . 4_455
La Q1 La 109.7(4) 2_565 4_455
Ga2 Q2 Ga3 119.8(7) 1_556 4_446
Ga2 Q2 La 105.1(5) 1_556 4_445
Ga3 Q2 La 119.9(6) 4_446 4_445
Ga2 Q2 La 90.6(4) 1_556 .
Ga3 Q2 La 112.2(5) 4_446 .
La Q2 La 104.5(4) 4_445 .
Ga3 Q3 Ta 113.6(5) 4_445 .
Ga3 Q3 Ga1 113.6(5) 4_445 .
Ta Q3 Ga1 0.0 . .
Ga3 Q3 La 137.1(6) 4_445 .
Ta Q3 La 104.9(4) . .
Ga1 Q3 La 104.9(4) . .

loop_
_geom_bond_atom_site_label_1
_geom_bond_atom_site_label_2
_geom_bond_distance
_geom_bond_site_symmetry_2
La Q3 2.402(11) .
La Q3 2.402(11) 6
La Q2 2.427(12) 3_455
La Q2 2.427(12) 5_455
La Q1 2.553(6) .
La Q1 2.553(6) 2_455
La Q2 2.844(12) .
La Q2 2.844(12) 6
La Ga2 3.389(2) 1_556
La Ga2 3.389(2) 2_564
La Ta 3.4757(11) .
La Ga1 3.4757(11) .
Ga1 Q3 1.968(10) 2
Ga1 Q3 1.968(10) 5
Ga1 Q3 1.968(10) 3
Ga1 Q3 1.968(10) 6
Ga1 Q3 1.968(10) .
Ga1 Q3 1.968(10) 4
Ga1 La 3.4757(11) 2
Ga1 La 3.4757(11) 4
Ta Q3 1.968(10) 2
Ta Q3 1.968(10) 5
Ta Q3 1.968(10) 3
Ta Q3 1.968(10) 6
Ta Q3 1.968(10) .
Ta Q3 1.968(10) 4
Ta Ga3 3.1757(14) 4_446
Ta Ga3 3.1757(14) 1_656
Ta Ga3 3.1757(14) 2_565
Ta Ga3 3.1758(14) 4_445
Ta Ga3 3.1758(14) 1_655
Ta Ga3 3.1758(14) 2_564
Ga2 Q2 1.815(12) 4_444
Ga2 Q2 1.815(12) 1_554
Ga2 Q2 1.815(12) 3_454
Ga2 Q1 1.848(18) 2_455
Ga2 La 3.389(2) 4_444
Ga2 La 3.389(2) 2_454
Ga2 La 3.389(2) 1_554
Ga2 La 3.613(2) 4_445
Ga2 La 3.613(2) 2_455
Ga3 Q3 1.826(11) 3_455
Ga3 Q3 1.826(11) 5_454
Ga3 Q2 1.856(11) 3_454
Ga3 Q2 1.856(11) 5_455
Ga3 Ta 3.1757(14) 1_455
Ga3 Ta 3.1758(14) 1_454
Q1 Ga2 1.848(18) 2_565
Q1 La 2.553(6) 2_565
Q1 La 2.553(6) 4_455
Q2 Ga2 1.815(12) 1_556
Q2 Ga3 1.856(11) 4_446
Q2 La 2.427(12) 4_445
Q3 Ga3 1.826(11) 4_445
